data_1519950
loop_
_publ_author_name
'Callear, Samantha K.'
'Hursthouse, Michael B.'

_publ_section_title
;
 1-Methylpiperazinium fumarate hemifumaric acid
;
_journal_name_full 'Crystal Structure Report Archive'
_journal_page_first 554
_journal_year 2008
_chemical_formula_sum 'C22 H36 N4 O12'
_chemical_formula_weight 548.55
_chemical_name_systematic
;
fumaric acid & 1-methylpiperazine
;
_space_group_IT_number 2
_symmetry_cell_setting triclinic
_symmetry_space_group_name_Hall '-P 1'
_symmetry_space_group_name_H-M 'P -1'
_atom_sites_solution_hydrogens geom
_atom_sites_solution_primary direct
_atom_sites_solution_secondary difmap
_cell_angle_alpha 101.834(3)
_cell_angle_beta 91.509(3)
_cell_angle_gamma 92.367(3)
_cell_formula_units_Z 1
_cell_length_a 6.7452(3)
_cell_length_b 8.7155(5)
_cell_length_c 11.3058(6)
_cell_measurement_reflns_used 2815
_cell_measurement_temperature 120(2)
_cell_measurement_theta_max 27.48
_cell_measurement_theta_min 2.91
_cell_volume 649.55(6)
_computing_cell_refinement 'DENZO (Otwinowski & Minor, 1997) & COLLECT (Hooft, R.W.W., 1998)'
_computing_data_collection 'COLLECT (Hooft, R.W.W., 1998)'
_computing_data_reduction 'DENZO (Otwinowski & Minor, 1997) & COLLECT (Hooft, R.W.W., 1998)'
_computing_structure_refinement 'SHELXL-97 (Sheldrick, 1997)'
_diffrn_ambient_temperature 120(2)
_diffrn_detector_area_resol_mean 9.091
_diffrn_measured_fraction_theta_full 0.986
_diffrn_measured_fraction_theta_max 0.986
_diffrn_measurement_device_type 'Bruker-Nonius 95mm CCD camera on \k-goniostat'
_diffrn_measurement_method '\f & \w scans'
_diffrn_radiation_monochromator '10cm confocal mirrors'
_diffrn_radiation_source 'Bruker-Nonius FR591 rotating anode'
_diffrn_radiation_type MoK\a
_diffrn_radiation_wavelength 0.71073
_diffrn_reflns_av_R_equivalents 0.0569
_diffrn_reflns_av_sigmaI/netI 0.0723
_diffrn_reflns_limit_h_max 8
_diffrn_reflns_limit_h_min -8
_diffrn_reflns_limit_k_max 11
_diffrn_reflns_limit_k_min -11
_diffrn_reflns_limit_l_max 14
_diffrn_reflns_limit_l_min -14
_diffrn_reflns_number 8705
_diffrn_reflns_theta_full 27.48
_diffrn_reflns_theta_max 27.48
_diffrn_reflns_theta_min 3.02
_exptl_absorpt_coefficient_mu 0.115
_exptl_absorpt_correction_T_max 0.9977
_exptl_absorpt_correction_T_min 0.9819
_exptl_absorpt_correction_type multi-scan
_exptl_absorpt_process_details 'SADABS V2.10 (Sheldrick, G.M., 2003)'
_exptl_crystal_colour colourless
_exptl_crystal_density_diffrn 1.402
_exptl_crystal_density_method 'not measured'
_exptl_crystal_description block
_exptl_crystal_F_000 292
_exptl_crystal_size_max 0.16
_exptl_crystal_size_mid 0.07
_exptl_crystal_size_min 0.02
_refine_diff_density_max 0.315
_refine_diff_density_min -0.310
_refine_diff_density_rms 0.078
_refine_ls_extinction_method none
_refine_ls_goodness_of_fit_ref 1.070
_refine_ls_hydrogen_treatment constr
_refine_ls_matrix_type full
_refine_ls_number_parameters 176
_refine_ls_number_reflns 2952
_refine_ls_number_restraints 0
_refine_ls_restrained_S_all 1.070
_refine_ls_R_factor_all 0.1131
_refine_ls_R_factor_gt 0.0761
_refine_ls_shift/su_max 0.000
_refine_ls_shift/su_mean 0.000
_refine_ls_structure_factor_coef Fsqd
_refine_ls_weighting_details 'calc w=1/[\s^2^(Fo^2^)+(0.0000P)^2^+1.6339P] where P=(Fo^2^+2Fc^2^)/3'
_refine_ls_weighting_scheme calc
_refine_ls_wR_factor_gt 0.1351
_refine_ls_wR_factor_ref 0.1551
_reflns_number_gt 2106
_reflns_number_total 2952
_reflns_threshold_expression >2sigma(I)
_cod_data_source_file eCrystal-554.cif
_cod_data_source_block 07skc0014
_cod_depositor_comments
;
Citation :
Callear, Samantha K. and Hursthouse, Michael B. (2008) 
University of Southampton, Crystal Structure Report Archive. 
(doi:10.5258/ecrystals/554)

More at:
http://ecrystals.chem.soton.ac.uk/554/
;
_cod_original_sg_symbol_H-M P-1
_cod_database_code 1519950

loop_
_symmetry_equiv_pos_as_xyz
'x, y, z'
'-x, -y, -z'

loop_
_atom_site_label
_atom_site_type_symbol
_atom_site_fract_x
_atom_site_fract_y
_atom_site_fract_z
_atom_site_U_iso_or_equiv
_atom_site_adp_type
_atom_site_occupancy
_atom_site_symmetry_multiplicity
_atom_site_calc_flag
_atom_site_refinement_flags
_atom_site_disorder_assembly
_atom_site_disorder_group
C1 C 0.4063(4) 0.9642(3) 0.1273(3) 0.0175(6) Uani 1 1 d . . .
C2 C 0.5067(4) 0.8142(3) 0.1299(3) 0.0181(6) Uani 1 1 d . . .
H2 H 0.4632 0.7222 0.0730 0.022 Uiso 1 1 calc R . .
C3 C 0.6530(4) 0.8047(4) 0.2080(3) 0.0185(6) Uani 1 1 d . . .
H3 H 0.6994 0.8977 0.2629 0.022 Uiso 1 1 calc R . .
C4 C 0.7492(4) 0.6543(3) 0.2143(3) 0.0183(6) Uani 1 1 d . . .
O1A O 0.4730(3) 1.0883(2) 0.19832(19) 0.0194(5) Uani 1 1 d . . .
O1B O 0.2588(3) 0.9578(2) 0.05575(19) 0.0220(5) Uani 1 1 d . . .
O4A O 0.6926(3) 0.5314(2) 0.1401(2) 0.0223(5) Uani 1 1 d . . .
O4B O 0.8833(3) 0.6604(3) 0.2961(2) 0.0258(5) Uani 1 1 d . . .
C22 C 0.0713(4) 0.2983(4) 0.3223(3) 0.0180(6) Uani 1 1 d . . .
H22A H 0.0068 0.3976 0.3542 0.022 Uiso 1 1 calc R . .
H22B H 0.1003 0.2470 0.3909 0.022 Uiso 1 1 calc R . .
C23 C -0.0668(4) 0.1924(3) 0.2314(3) 0.0182(6) Uani 1 1 d . . .
H23A H -0.0069 0.0898 0.2046 0.022 Uiso 1 1 calc R . .
H23B H -0.1937 0.1740 0.2695 0.022 Uiso 1 1 calc R . .
N24 N -0.1056(4) 0.2648(3) 0.1248(2) 0.0181(5) Uani 1 1 d . . .
H24A H -0.1835 0.1958 0.0681 0.022 Uiso 1 1 calc R . .
H24B H -0.1746 0.3541 0.1487 0.022 Uiso 1 1 calc R . .
C25 C 0.0814(4) 0.3055(4) 0.0690(3) 0.0187(6) Uani 1 1 d . . .
H25A H 0.0501 0.3590 0.0021 0.022 Uiso 1 1 calc R . .
H25B H 0.1488 0.2082 0.0350 0.022 Uiso 1 1 calc R . .
C26 C 0.2182(4) 0.4113(3) 0.1615(3) 0.0184(6) Uani 1 1 d . . .
H26A H 0.3438 0.4343 0.1237 0.022 Uiso 1 1 calc R . .
H26B H 0.1551 0.5118 0.1915 0.022 Uiso 1 1 calc R . .
C27 C 0.4027(5) 0.4295(4) 0.3562(3) 0.0241(7) Uani 1 1 d . . .
H27A H 0.5256 0.4517 0.3172 0.036 Uiso 1 1 calc R . .
H27B H 0.4326 0.3720 0.4200 0.036 Uiso 1 1 calc R . .
H27C H 0.3432 0.5284 0.3917 0.036 Uiso 1 1 calc R . .
N21 N 0.2612(3) 0.3329(3) 0.2648(2) 0.0157(5) Uani 1 1 d . . .
H21 H 0.3182 0.2381 0.2344 0.040(11) Uiso 1 1 calc R . .
C31 C 0.7407(5) 1.1203(4) 0.5552(3) 0.0209(7) Uani 1 1 d . . .
C32 C 0.5745(5) 1.0009(4) 0.5392(3) 0.0223(7) Uani 1 1 d . . .
H32 H 0.5751 0.9229 0.5868 0.027 Uiso 1 1 calc R . .
O31A O 0.7498(3) 1.2263(3) 0.4999(2) 0.0258(5) Uani 1 1 d . . .
O31B O 0.8766(4) 1.0999(3) 0.6365(2) 0.0282(6) Uani 1 1 d . . .
H31B H 0.9577 1.1777 0.6510 0.060(15) Uiso 1 1 calc R . .

loop_
_atom_site_aniso_label
_atom_site_aniso_U_11
_atom_site_aniso_U_22
_atom_site_aniso_U_33
_atom_site_aniso_U_23
_atom_site_aniso_U_13
_atom_site_aniso_U_12
C1 0.0178(14) 0.0173(15) 0.0178(15) 0.0043(12) 0.0010(12) 0.0025(12)
C2 0.0176(14) 0.0160(15) 0.0196(15) 0.0012(12) 0.0010(12) 0.0014(12)
C3 0.0173(14) 0.0162(14) 0.0222(15) 0.0040(12) 0.0034(12) 0.0018(12)
C4 0.0159(14) 0.0171(15) 0.0228(15) 0.0054(12) 0.0032(12) 0.0020(12)
O1A 0.0194(10) 0.0153(10) 0.0226(11) 0.0019(9) -0.0031(9) 0.0024(8)
O1B 0.0205(11) 0.0192(11) 0.0251(12) 0.0015(9) -0.0064(9) 0.0054(9)
O4A 0.0201(11) 0.0133(10) 0.0323(12) 0.0012(9) -0.0018(9) 0.0044(9)
O4B 0.0237(11) 0.0204(12) 0.0328(13) 0.0044(10) -0.0089(10) 0.0049(9)
C22 0.0155(14) 0.0220(15) 0.0176(14) 0.0061(12) 0.0038(11) 0.0025(12)
C23 0.0191(14) 0.0145(14) 0.0223(15) 0.0068(12) -0.0002(12) 0.0014(12)
N24 0.0168(12) 0.0157(12) 0.0204(13) 0.0001(10) -0.0033(10) 0.0042(10)
C25 0.0195(14) 0.0191(15) 0.0188(15) 0.0056(12) 0.0029(12) 0.0046(12)
C26 0.0179(14) 0.0172(15) 0.0210(15) 0.0057(12) 0.0023(12) 0.0003(12)
C27 0.0224(16) 0.0184(15) 0.0286(17) -0.0004(13) -0.0049(13) -0.0033(13)
N21 0.0149(12) 0.0126(12) 0.0192(13) 0.0026(10) -0.0001(10) 0.0012(10)
C31 0.0249(16) 0.0212(16) 0.0161(15) 0.0016(13) -0.0004(12) 0.0066(13)
C32 0.0264(16) 0.0182(15) 0.0226(16) 0.0053(13) -0.0003(13) 0.0014(13)
O31A 0.0281(12) 0.0237(12) 0.0264(12) 0.0082(10) -0.0039(10) -0.0007(10)
O31B 0.0299(13) 0.0240(13) 0.0311(13) 0.0094(11) -0.0117(10) -0.0035(11)

loop_
_atom_type_symbol
_atom_type_description
_atom_type_scat_dispersion_real
_atom_type_scat_dispersion_imag
_atom_type_scat_source
C C 0.0033 0.0016 'International Tables Vol C Tables 4.2.6.8 and 6.1.1.4'
H H 0.0000 0.0000 'International Tables Vol C Tables 4.2.6.8 and 6.1.1.4'
N N 0.0061 0.0033 'International Tables Vol C Tables 4.2.6.8 and 6.1.1.4'
O O 0.0106 0.0060 'International Tables Vol C Tables 4.2.6.8 and 6.1.1.4'

loop_
_geom_angle_atom_site_label_1
_geom_angle_atom_site_label_2
_geom_angle_atom_site_label_3
_geom_angle
_geom_angle_site_symmetry_1
_geom_angle_site_symmetry_3
O1B C1 O1A 124.1(3) . .
O1B C1 C2 117.7(3) . .
O1A C1 C2 118.2(2) . .
C3 C2 C1 122.9(3) . .
C3 C2 H2 118.6 . .
C1 C2 H2 118.6 . .
C2 C3 C4 123.3(3) . .
C2 C3 H3 118.4 . .
C4 C3 H3 118.4 . .
O4A C4 O4B 124.3(3) . .
O4A C4 C3 118.8(3) . .
O4B C4 C3 116.9(3) . .
N21 C22 C23 110.4(2) . .
N21 C22 H22A 109.6 . .
C23 C22 H22A 109.6 . .
N21 C22 H22B 109.6 . .
C23 C22 H22B 109.6 . .
H22A C22 H22B 108.1 . .
N24 C23 C22 110.4(2) . .
N24 C23 H23A 109.6 . .
C22 C23 H23A 109.6 . .
N24 C23 H23B 109.6 . .
C22 C23 H23B 109.6 . .
H23A C23 H23B 108.1 . .
C25 N24 C23 111.9(2) . .
C25 N24 H24A 109.2 . .
C23 N24 H24A 109.2 . .
C25 N24 H24B 109.2 . .
C23 N24 H24B 109.2 . .
H24A N24 H24B 107.9 . .
N24 C25 C26 110.7(2) . .
N24 C25 H25A 109.5 . .
C26 C25 H25A 109.5 . .
N24 C25 H25B 109.5 . .
C26 C25 H25B 109.5 . .
H25A C25 H25B 108.1 . .
N21 C26 C25 109.7(2) . .
N21 C26 H26A 109.7 . .
C25 C26 H26A 109.7 . .
N21 C26 H26B 109.7 . .
C25 C26 H26B 109.7 . .
H26A C26 H26B 108.2 . .
N21 C27 H27A 109.5 . .
N21 C27 H27B 109.5 . .
H27A C27 H27B 109.5 . .
N21 C27 H27C 109.5 . .
H27A C27 H27C 109.5 . .
H27B C27 H27C 109.5 . .
C27 N21 C26 111.9(2) . .
C27 N21 C22 110.4(2) . .
C26 N21 C22 109.8(2) . .
C27 N21 H21 108.2 . .
C26 N21 H21 108.2 . .
C22 N21 H21 108.2 . .
O31A C31 O31B 124.0(3) . .
O31A C31 C32 123.3(3) . .
O31B C31 C32 112.7(3) . .
C32 C32 C31 122.2(4) 2_676 .
C32 C32 H32 118.9 2_676 .
C31 C32 H32 118.9 . .
C31 O31B H31B 109.5 . .

loop_
_geom_bond_atom_site_label_1
_geom_bond_atom_site_label_2
_geom_bond_distance
_geom_bond_site_symmetry_2
C1 O1B 1.258(3) .
C1 O1A 1.265(4) .
C1 C2 1.502(4) .
C2 C3 1.324(4) .
C2 H2 0.9500 .
C3 C4 1.500(4) .
C3 H3 0.9500 .
C4 O4A 1.256(4) .
C4 O4B 1.268(4) .
C22 N21 1.498(4) .
C22 C23 1.505(4) .
C22 H22A 0.9900 .
C22 H22B 0.9900 .
C23 N24 1.493(4) .
C23 H23A 0.9900 .
C23 H23B 0.9900 .
N24 C25 1.487(4) .
N24 H24A 0.9200 .
N24 H24B 0.9200 .
C25 C26 1.510(4) .
C25 H25A 0.9900 .
C25 H25B 0.9900 .
C26 N21 1.497(4) .
C26 H26A 0.9900 .
C26 H26B 0.9900 .
C27 N21 1.488(4) .
C27 H27A 0.9800 .
C27 H27B 0.9800 .
C27 H27C 0.9800 .
N21 H21 0.9300 .
C31 O31A 1.218(4) .
C31 O31B 1.324(4) .
C31 C32 1.479(4) .
C32 C32 1.320(6) 2_676
C32 H32 0.9500 .
O31B H31B 0.8400 .

loop_
_geom_hbond_atom_site_label_D
_geom_hbond_atom_site_label_H
_geom_hbond_atom_site_label_A
_geom_hbond_distance_DH
_geom_hbond_distance_HA
_geom_hbond_distance_DA
_geom_hbond_angle_DHA
_geom_hbond_site_symmetry_A
N21 H21 O1A 0.93 1.70 2.608(3) 165.7 1_545
O31B H31B O4B 0.84 1.73 2.563(3) 171.2 2_776
N24 H24A O1B 0.92 1.77 2.664(3) 161.9 2_565
N24 H24B O4A 0.92 1.84 2.719(3) 160.0 1_455
